data_7027909
loop_
_publ_author_name
'Hitchcock, Peter B.'
'Lappert, Michael F.'
'Layh, Marcus'

_publ_section_title
;
 Metal (Li, K, SnII and HgII) complexes of the 1,3-diazaallyl
 [N(R)C(Ph)NC(Ph)&#xE006;CR2]&#x2212; (R&#x2005;=&#x2005;SiMe3)
;
_journal_issue 18
_journal_name_full 'Journal of the Chemical Society, Dalton Transactions'
_journal_page_first 3113
_journal_paper_doi 10.1039/a804134b
_journal_year 1998
_chemical_formula_structural '[Sn{N(SiMe3)C(Ph)NC(Ph)=C(SiMe3)2}2]'
_chemical_formula_sum 'C48 H74 Hg N4 Si6'
_chemical_formula_weight 1076.24
_chemical_name_systematic
; 
 ? 
;
_space_group_IT_number 14
_symmetry_cell_setting monoclinic
_symmetry_space_group_name_Hall '-P 2yn'
_symmetry_space_group_name_H-M 'P 1 21/n 1'
_atom_sites_solution_hydrogens geom
_atom_sites_solution_primary direct
_atom_sites_solution_secondary difmap
_audit_creation_method SHELXL
_cell_angle_alpha 90.00
_cell_angle_beta 114.69(2)
_cell_angle_gamma 90.00
_cell_formula_units_Z 4
_cell_length_a 12.995(6)
_cell_length_b 35.210(15)
_cell_length_c 13.391(3)
_cell_measurement_reflns_used 25
_cell_measurement_temperature 293(2)
_cell_measurement_theta_max 10
_cell_measurement_theta_min 7
_cell_volume 5567(4)
_computing_cell_refinement 'Enraf-Nonius CAD4'
_computing_data_collection 'Enraf-Nonius CAD4'
_computing_molecular_graphics 'CAMERON (Watkin and Pearce,1993)'
_computing_publication_material SHELXL-93
_computing_structure_refinement 'SHELXL-93 (Sheldrick, 1993)'
_computing_structure_solution 'SHELXS-86 (Sheldrick, 1990)'
_diffrn_ambient_temperature 293(2)
_diffrn_measurement_device ' Enraf-Nonius CAD4'
_diffrn_measurement_method \w--2\q
_diffrn_radiation_monochromator graphite
_diffrn_radiation_source 'fine-focus sealed tube'
_diffrn_radiation_type MoK\a
_diffrn_radiation_wavelength 0.71073
_diffrn_reflns_av_R_equivalents 0.0841
_diffrn_reflns_av_sigmaI/netI 0.2219
_diffrn_reflns_limit_h_max 15
_diffrn_reflns_limit_h_min 0
_diffrn_reflns_limit_k_max 41
_diffrn_reflns_limit_k_min 0
_diffrn_reflns_limit_l_max 14
_diffrn_reflns_limit_l_min -15
_diffrn_reflns_number 10217
_diffrn_reflns_theta_max 24.97
_diffrn_reflns_theta_min 2.03
_diffrn_standards_decay_% 0
_diffrn_standards_interval_time 120
_diffrn_standards_number 2
_exptl_absorpt_coefficient_mu 2.927
_exptl_absorpt_correction_T_max 1.00
_exptl_absorpt_correction_T_min 0.58
_exptl_absorpt_correction_type empirical
_exptl_crystal_density_diffrn 1.284
_exptl_crystal_F_000 2216
_exptl_crystal_size_max 0.20
_exptl_crystal_size_mid 0.20
_exptl_crystal_size_min 0.10
_refine_diff_density_max 0.717
_refine_diff_density_min -0.857
_refine_diff_density_rms 0.134
_refine_ls_extinction_method none
_refine_ls_goodness_of_fit_all 1.009
_refine_ls_goodness_of_fit_obs 1.136
_refine_ls_hydrogen_treatment riding
_refine_ls_matrix_type full
_refine_ls_number_parameters 532
_refine_ls_number_reflns 9768
_refine_ls_number_restraints 0
_refine_ls_restrained_S_all 1.009
_refine_ls_restrained_S_obs 1.136
_refine_ls_R_factor_all 0.2029
_refine_ls_R_factor_obs 0.0797
_refine_ls_shift/esd_max 0.031
_refine_ls_shift/esd_mean 0.005
_refine_ls_structure_factor_coef Fsqd
_refine_ls_weighting_details 'w=1/[\s^2^(Fo^2^)+(0.0205P)^2^+0.0000P] where P=(Fo^2^+2Fc^2^)/3'
_refine_ls_weighting_scheme calc
_refine_ls_wR_factor_all 0.1555
_refine_ls_wR_factor_obs 0.1142
_reflns_number_observed 4410
_reflns_number_total 9769
_reflns_observed_criterion >2sigma(I)
_cod_data_source_file b804134sup1.cif
_cod_data_source_block feb1196
_cod_depositor_comments
;
The following automatic conversions were performed:

'_refine_ls_weighting_scheme' value 'calc
w=1/[\s^2^(Fo^2^)+(0.0205P)^2^+0.0000P] where P=(Fo^2^+2Fc^2^)/3' was
changed to 'calc'. New tag '_refine_ls_weighting_details' was
created. The value of the new tag was set to
'w=1/[\s^2^(Fo^2^)+(0.0205P)^2^+0.0000P] where P=(Fo^2^+2Fc^2^)/3'.

Automatic conversion script
Id: cif_fix_values 3143 2015-03-26 13:38:13Z robertas 
;
_cod_original_cell_volume 5567.0(37)
_cod_original_sg_symbol_H-M P2(1)/n
_cod_database_code 7027909

loop_
_symmetry_equiv_pos_as_xyz
'x, y, z'
'x+1/2, -y+1/2, z+1/2'
'-x, -y, -z'
'-x-1/2, y-1/2, -z-1/2'

loop_
_atom_site_aniso_label
_atom_site_aniso_U_11
_atom_site_aniso_U_22
_atom_site_aniso_U_33
_atom_site_aniso_U_23
_atom_site_aniso_U_13
_atom_site_aniso_U_12
Hg 0.0433(3) 0.0467(3) 0.0389(3) 0.0003(4) 0.0117(2) 0.0031(4)
Si1 0.063(3) 0.054(3) 0.066(3) -0.006(3) 0.033(2) -0.011(3)
Si2 0.047(3) 0.076(4) 0.107(4) -0.013(3) 0.033(3) 0.010(3)
Si3 0.051(3) 0.097(4) 0.046(2) 0.007(3) 0.008(2) 0.021(3)
Si4 0.063(3) 0.040(3) 0.057(3) -0.003(2) 0.025(2) -0.001(2)
Si5 0.092(4) 0.044(3) 0.075(3) 0.014(3) 0.036(3) -0.001(3)
Si6 0.048(3) 0.058(3) 0.062(3) 0.004(2) 0.020(2) -0.010(2)
N1 0.047(7) 0.065(8) 0.036(7) -0.011(6) 0.002(6) 0.019(6)
N2 0.030(6) 0.042(7) 0.042(7) -0.002(6) 0.000(6) 0.005(6)
N3 0.063(8) 0.038(7) 0.042(7) -0.015(6) 0.015(6) 0.014(6)
N4 0.031(6) 0.039(7) 0.036(7) 0.009(6) -0.001(5) -0.012(6)
C1 0.053(9) 0.040(9) 0.031(8) 0.000(7) 0.026(7) -0.001(7)
C2 0.040(9) 0.047(9) 0.025(7) 0.001(7) 0.005(6) 0.001(7)
C3 0.036(8) 0.037(8) 0.070(10) -0.015(8) 0.011(8) -0.016(7)
C4 0.041(9) 0.065(11) 0.034(8) -0.002(8) 0.011(7) -0.001(8)
C5 0.055(10) 0.066(11) 0.060(11) -0.001(9) 0.021(9) 0.001(9)
C6 0.093(14) 0.093(15) 0.063(12) -0.028(12) 0.016(12) -0.027(11)
C7 0.108(18) 0.123(20) 0.064(14) -0.028(15) 0.007(13) -0.024(14)
C8 0.153(21) 0.125(18) 0.034(11) -0.008(12) 0.041(12) 0.013(15)
C9 0.087(13) 0.088(13) 0.049(10) -0.008(10) 0.036(10) -0.016(10)
C10 0.050(9) 0.036(9) 0.065(11) -0.009(8) 0.030(8) 0.008(7)
C11 0.072(11) 0.035(9) 0.096(13) 0.020(9) 0.044(10) 0.009(8)
C12 0.081(13) 0.060(13) 0.107(16) 0.033(12) 0.044(12) -0.002(10)
C13 0.080(14) 0.059(14) 0.155(23) -0.027(15) 0.038(15) -0.022(11)
C15 0.058(11) 0.049(11) 0.082(12) -0.006(10) 0.024(9) 0.001(8)
C16 0.110(15) 0.050(11) 0.107(14) 0.008(10) 0.040(12) 0.016(10)
C14 0.091(14) 0.055(13) 0.132(18) -0.041(12) 0.066(14) -0.025(11)
C17 0.116(14) 0.069(12) 0.071(11) -0.009(9) 0.046(11) -0.022(10)
C18 0.105(14) 0.078(13) 0.082(12) -0.022(10) 0.050(11) -0.016(10)
C19 0.070(13) 0.092(14) 0.162(19) 0.042(14) 0.039(13) 0.041(11)
C20 0.126(17) 0.113(17) 0.150(19) -0.025(15) 0.098(15) 0.010(13)
C21 0.040(11) 0.134(17) 0.132(17) 0.000(14) -0.012(11) 0.010(10)
C22 0.055(12) 0.166(19) 0.112(16) -0.022(14) 0.017(11) 0.040(12)
C23 0.036(11) 0.129(18) 0.201(23) -0.030(16) -0.006(13) -0.031(11)
C24 0.132(17) 0.231(26) 0.086(14) 0.079(15) 0.062(13) 0.125(17)
C25 0.033(7) 0.056(10) 0.045(8) -0.014(9) 0.013(6) -0.005(8)
C26 0.041(9) 0.035(8) 0.026(7) 0.009(7) -0.002(6) -0.003(7)
C27 0.058(9) 0.036(8) 0.039(8) -0.002(7) 0.017(7) -0.009(7)
C28 0.068(10) 0.019(7) 0.044(8) 0.008(7) 0.026(7) 0.000(8)
C29 0.050(10) 0.055(10) 0.056(10) -0.001(8) 0.010(8) -0.020(8)
C30 0.070(12) 0.084(13) 0.034(9) -0.014(9) -0.015(9) -0.012(10)
C31 0.143(19) 0.079(14) 0.025(9) -0.020(9) 0.002(12) -0.024(12)
C32 0.118(16) 0.116(16) 0.055(11) 0.000(13) 0.038(11) -0.030(15)
C33 0.073(11) 0.081(12) 0.041(9) 0.002(10) 0.009(8) -0.008(10)
C34 0.075(11) 0.043(9) 0.042(9) 0.006(8) 0.031(9) -0.001(8)
C35 0.068(12) 0.045(10) 0.082(12) -0.006(9) 0.032(11) 0.002(9)
C36 0.058(13) 0.080(14) 0.125(17) -0.016(13) 0.039(12) -0.015(10)
C37 0.069(17) 0.079(16) 0.153(27) 0.005(17) -0.023(16) -0.001(13)
C38 0.088(19) 0.078(15) 0.113(20) 0.011(14) -0.015(15) -0.006(14)
C39 0.048(10) 0.071(12) 0.066(11) 0.008(9) 0.010(9) -0.013(9)
C40 0.170(19) 0.080(13) 0.081(13) 0.003(11) 0.078(13) 0.047(13)
C41 0.084(12) 0.055(11) 0.108(14) 0.001(10) 0.038(11) -0.021(9)
C42 0.095(14) 0.062(11) 0.110(14) 0.013(11) 0.037(12) 0.024(10)
C43 0.152(19) 0.034(11) 0.155(20) -0.013(12) 0.033(16) -0.005(12)
C44 0.107(15) 0.069(13) 0.137(17) -0.013(12) 0.048(14) 0.024(11)
C45 0.156(19) 0.087(14) 0.106(15) 0.056(12) 0.066(14) 0.011(13)
C46 0.027(9) 0.086(13) 0.113(14) -0.013(11) 0.023(9) 0.008(8)
C47 0.062(11) 0.105(15) 0.094(13) 0.021(12) 0.034(10) -0.021(10)
C48 0.065(11) 0.087(12) 0.051(10) -0.001(9) 0.011(9) -0.024(9)

loop_
_atom_site_label
_atom_site_type_symbol
_atom_site_fract_x
_atom_site_fract_y
_atom_site_fract_z
_atom_site_U_iso_or_equiv
_atom_site_thermal_displace_type
_atom_site_occupancy
_atom_site_calc_flag
_atom_site_refinement_flags
Hg Hg 0.39606(4) 0.07107(2) 0.23336(4) 0.0448(2) Uani 1 d .
Si1 Si 0.1019(3) 0.07227(14) 0.3239(3) 0.0594(11) Uani 1 d .
Si2 Si 0.0021(4) 0.15672(14) 0.3206(4) 0.076(2) Uani 1 d .
Si3 Si 0.6289(3) 0.07943(14) 0.4663(3) 0.0689(15) Uani 1 d .
Si4 Si 0.3071(4) -0.00305(11) 0.0608(3) 0.0536(12) Uani 1 d .
Si5 Si 0.2720(4) 0.22212(12) -0.0507(4) 0.0698(14) Uani 1 d .
Si6 Si 0.4827(3) 0.16399(12) 0.0630(4) 0.0572(12) Uani 1 d .
N1 N 0.4856(9) 0.0927(3) 0.3892(8) 0.055(3) Uani 1 d .
N2 N 0.3098(9) 0.1149(3) 0.3452(8) 0.043(3) Uani 1 d .
N3 N 0.3112(9) 0.0462(3) 0.0795(9) 0.050(3) Uani 1 d .
N4 N 0.3003(8) 0.1095(3) 0.0505(8) 0.040(3) Uani 1 d .
C1 C 0.4181(11) 0.1149(4) 0.4136(10) 0.038(3) Uani 1 d .
C2 C 0.2269(11) 0.1380(4) 0.3546(9) 0.040(3) Uani 1 d .
C3 C 0.1236(11) 0.1252(4) 0.3401(11) 0.052(4) Uani 1 d .
C4 C 0.4658(11) 0.1346(4) 0.5228(11) 0.048(4) Uani 1 d .
C5 C 0.5305(11) 0.1680(4) 0.5326(12) 0.061(4) Uani 1 d .
H5 H 0.5458(11) 0.1762(4) 0.4742(12) 0.073 Uiso 1 calc R
C6 C 0.5710(14) 0.1883(5) 0.6311(15) 0.089(6) Uani 1 d .
H6 H 0.6106(14) 0.2109(5) 0.6382(15) 0.107 Uiso 1 calc R
C7 C 0.5513(17) 0.1745(6) 0.7163(16) 0.108(8) Uani 1 d .
H7 H 0.5846(17) 0.1868(6) 0.7838(16) 0.130 Uiso 1 calc R
C8 C 0.4858(18) 0.1438(6) 0.7077(13) 0.103(7) Uani 1 d .
H8 H 0.4688(18) 0.1363(6) 0.7657(13) 0.124 Uiso 1 calc R
C9 C 0.4445(13) 0.1240(5) 0.6089(12) 0.072(5) Uani 1 d .
H9 H 0.4004(13) 0.1025(5) 0.6020(12) 0.086 Uiso 1 calc R
C10 C 0.2602(11) 0.1790(4) 0.3764(12) 0.048(4) Uani 1 d .
C11 C 0.2936(12) 0.2005(4) 0.3111(13) 0.064(5) Uani 1 d .
H11 H 0.2984(12) 0.1894(4) 0.2502(13) 0.077 Uiso 1 calc R
C12 C 0.3207(14) 0.2387(5) 0.3332(16) 0.082(6) Uani 1 d .
H12 H 0.3397(14) 0.2534(5) 0.2856(16) 0.098 Uiso 1 calc R
C13 C 0.3191(15) 0.2543(5) 0.4261(19) 0.102(8) Uani 1 d .
H13 H 0.3399(15) 0.2796(5) 0.4425(19) 0.122 Uiso 1 calc R
C15 C 0.2579(12) 0.1960(4) 0.4693(13) 0.065(5) Uani 1 d .
H15 H 0.2357(12) 0.1818(4) 0.5155(13) 0.078 Uiso 1 calc R
C16 C 0.2249(13) 0.0434(4) 0.4150(13) 0.091(6) Uani 1 d .
H16A H 0.2463(13) 0.0507(4) 0.4901(13) 0.137 Uiso 1 calc R
H16B H 0.2874(13) 0.0475(4) 0.3958(13) 0.137 Uiso 1 calc R
H16C H 0.2047(13) 0.0170(4) 0.4063(13) 0.137 Uiso 1 calc R
C14 C 0.2881(14) 0.2340(5) 0.4943(16) 0.086(6) Uani 1 d .
H14 H 0.2870(14) 0.2451(5) 0.5568(16) 0.104 Uiso 1 calc R
C17 C 0.0626(13) 0.0576(4) 0.1803(11) 0.083(5) Uani 1 d .
H17A H -0.0009(13) 0.0723(4) 0.1322(11) 0.124 Uiso 1 calc R
H17B H 0.0428(13) 0.0311(4) 0.1722(11) 0.124 Uiso 1 calc R
H17C H 0.1256(13) 0.0616(4) 0.1618(11) 0.124 Uiso 1 calc R
C18 C -0.0114(13) 0.0575(4) 0.3662(12) 0.085(6) Uani 1 d .
H18A H 0.0088(13) 0.0651(4) 0.4409(12) 0.127 Uiso 1 calc R
H18B H -0.0199(13) 0.0304(4) 0.3605(12) 0.127 Uiso 1 calc R
H18C H -0.0815(13) 0.0694(4) 0.3192(12) 0.127 Uiso 1 calc R
C19 C 0.0070(13) 0.2045(4) 0.2627(15) 0.111(7) Uani 1 d .
H19A H -0.0586(13) 0.2189(4) 0.2554(15) 0.166 Uiso 1 calc R
H19B H 0.0080(13) 0.2017(4) 0.1918(15) 0.166 Uiso 1 calc R
H19C H 0.0742(13) 0.2177(4) 0.3110(15) 0.166 Uiso 1 calc R
C20 C -0.0131(14) 0.1633(5) 0.4525(14) 0.116(7) Uani 1 d .
H20A H -0.0763(14) 0.1796(5) 0.4402(14) 0.174 Uiso 1 calc R
H20B H 0.0547(14) 0.1745(5) 0.5063(14) 0.174 Uiso 1 calc R
H20C H -0.0256(14) 0.1390(5) 0.4785(14) 0.174 Uiso 1 calc R
C21 C -0.1350(11) 0.1354(5) 0.2126(14) 0.118(7) Uani 1 d .
H21A H -0.1975(11) 0.1518(5) 0.2029(14) 0.177 Uiso 1 calc R
H21B H -0.1476(11) 0.1109(5) 0.2367(14) 0.177 Uiso 1 calc R
H21C H -0.1286(11) 0.1329(5) 0.1440(14) 0.177 Uiso 1 calc R
C22 C 0.6665(13) 0.0459(5) 0.3804(13) 0.117(7) Uani 1 d .
H22A H 0.6587(13) 0.0583(5) 0.3138(13) 0.176 Uiso 1 calc R
H22B H 0.6170(13) 0.0243(5) 0.3628(13) 0.176 Uiso 1 calc R
H22C H 0.7434(13) 0.0377(5) 0.4201(13) 0.176 Uiso 1 calc R
C23 C 0.7339(12) 0.1193(5) 0.4977(17) 0.141(9) Uani 1 d .
H23A H 0.7267(12) 0.1310(5) 0.4303(17) 0.211 Uiso 1 calc R
H23B H 0.8093(12) 0.1095(5) 0.5359(17) 0.211 Uiso 1 calc R
H23C H 0.7195(12) 0.1378(5) 0.5428(17) 0.211 Uiso 1 calc R
C24 C 0.6420(15) 0.0575(6) 0.5923(13) 0.144(10) Uani 1 d .
H24A H 0.6221(15) 0.0755(6) 0.6352(13) 0.216 Uiso 1 calc R
H24B H 0.7188(15) 0.0493(6) 0.6332(13) 0.216 Uiso 1 calc R
H24C H 0.5923(15) 0.0360(6) 0.5759(13) 0.216 Uiso 1 calc R
C25 C 0.2683(10) 0.0758(4) 0.0113(10) 0.045(4) Uani 1 d .
C26 C 0.2575(11) 0.1438(4) -0.0074(9) 0.040(4) Uani 1 d .
C27 C 0.3274(11) 0.1731(3) -0.0042(10) 0.046(4) Uani 1 d .
C28 C 0.1909(11) 0.0677(4) -0.1056(10) 0.042(3) Uani 1 d .
C29 C 0.0824(12) 0.0537(4) -0.1345(12) 0.058(4) Uani 1 d .
H29 H 0.0570(12) 0.0484(4) -0.0805(12) 0.070 Uiso 1 calc R
C30 C 0.0129(14) 0.0478(4) -0.2426(12) 0.075(6) Uani 1 d .
H30 H -0.0603(14) 0.0389(4) -0.2617(12) 0.090 Uiso 1 calc R
C31 C 0.0485(18) 0.0545(5) -0.3228(13) 0.093(7) Uani 1 d .
H31 H 0.0003(18) 0.0499(5) -0.3960(13) 0.112 Uiso 1 calc R
C32 C 0.1580(16) 0.0683(5) -0.2951(13) 0.096(6) Uani 1 d .
H32 H 0.1839(16) 0.0728(5) -0.3491(13) 0.115 Uiso 1 calc R
C33 C 0.2272(12) 0.0751(5) -0.1852(11) 0.070(5) Uani 1 d .
H33 H 0.2996(12) 0.0849(5) -0.1657(11) 0.084 Uiso 1 calc R
C34 C 0.1277(13) 0.1453(4) -0.0633(11) 0.051(4) Uani 1 d .
C35 C 0.0653(13) 0.1396(4) -0.0062(13) 0.064(5) Uani 1 d .
H35 H 0.1016(13) 0.1351(4) 0.0690(13) 0.077 Uiso 1 calc R
C36 C -0.0533(15) 0.1404(5) -0.0573(17) 0.087(6) Uani 1 d .
H36 H -0.0967(15) 0.1367(5) -0.0178(17) 0.105 Uiso 1 calc R
C37 C -0.1041(19) 0.1472(6) -0.1725(22) 0.124(11) Uani 1 d .
H37 H -0.1826(19) 0.1476(6) -0.2100(22) 0.148 Uiso 1 calc R
C38 C -0.0415(18) 0.1530(6) -0.2262(20) 0.112(9) Uani 1 d .
H38 H -0.0775(18) 0.1578(6) -0.3013(20) 0.134 Uiso 1 calc R
C39 C 0.0768(12) 0.1522(4) -0.1766(12) 0.067(5) Uani 1 d .
H39 H 0.1195(12) 0.1560(4) -0.2168(12) 0.080 Uiso 1 calc R
C40 C 0.2991(15) -0.0174(4) -0.0752(12) 0.101(7) Uani 1 d .
H40A H 0.3607(15) -0.0060(4) -0.0864(12) 0.152 Uiso 1 calc R
H40B H 0.2285(15) -0.0089(4) -0.1316(12) 0.152 Uiso 1 calc R
H40C H 0.3040(15) -0.0445(4) -0.0780(12) 0.152 Uiso 1 calc R
C41 C 0.1903(12) -0.0241(4) 0.0868(12) 0.083(6) Uani 1 d .
H41A H 0.1966(12) -0.0162(4) 0.1577(12) 0.125 Uiso 1 calc R
H41B H 0.1945(12) -0.0513(4) 0.0849(12) 0.125 Uiso 1 calc R
H41C H 0.1191(12) -0.0157(4) 0.0313(12) 0.125 Uiso 1 calc R
C42 C 0.4413(13) -0.0217(4) 0.1673(13) 0.091(6) Uani 1 d .
H42A H 0.5041(13) -0.0113(4) 0.1563(13) 0.137 Uiso 1 calc R
H42B H 0.4421(13) -0.0489(4) 0.1622(13) 0.137 Uiso 1 calc R
H42C H 0.4473(13) -0.0146(4) 0.2388(13) 0.137 Uiso 1 calc R
C43 C 0.3694(15) 0.2573(4) 0.0505(15) 0.124(8) Uani 1 d .
H43A H 0.3724(15) 0.2523(4) 0.1221(15) 0.186 Uiso 1 calc R
H43B H 0.3416(15) 0.2826(4) 0.0282(15) 0.186 Uiso 1 calc R
H43C H 0.4440(15) 0.2550(4) 0.0528(15) 0.186 Uiso 1 calc R
C44 C 0.1319(13) 0.2338(4) -0.0511(14) 0.105(7) Uani 1 d .
H44A H 0.1339(13) 0.2286(4) 0.0200(14) 0.158 Uiso 1 calc R
H44B H 0.0741(13) 0.2187(4) -0.1054(14) 0.158 Uiso 1 calc R
H44C H 0.1156(13) 0.2602(4) -0.0681(14) 0.158 Uiso 1 calc R
C45 C 0.2676(15) 0.2324(4) -0.1890(13) 0.113(7) Uani 1 d .
H45A H 0.3396(15) 0.2264(4) -0.1891(13) 0.170 Uiso 1 calc R
H45B H 0.2512(15) 0.2588(4) -0.2059(13) 0.170 Uiso 1 calc R
H45C H 0.2097(15) 0.2173(4) -0.2433(13) 0.170 Uiso 1 calc R
C46 C 0.5261(10) 0.1167(4) 0.0335(13) 0.078(5) Uani 1 d .
H46A H 0.6070(10) 0.1142(4) 0.0709(13) 0.116 Uiso 1 calc R
H46B H 0.5033(10) 0.1141(4) -0.0442(13) 0.116 Uiso 1 calc R
H46C H 0.4907(10) 0.0972(4) 0.0585(13) 0.116 Uiso 1 calc R
C47 C 0.5586(12) 0.1978(4) 0.0101(12) 0.087(6) Uani 1 d .
H47A H 0.5409(12) 0.2233(4) 0.0222(12) 0.130 Uiso 1 calc R
H47B H 0.5352(12) 0.1936(4) -0.0671(12) 0.130 Uiso 1 calc R
H47C H 0.6388(12) 0.1937(4) 0.0481(12) 0.130 Uiso 1 calc R
C48 C 0.5370(11) 0.1700(4) 0.2149(10) 0.072(5) Uani 1 d .
H48A H 0.5148(11) 0.1945(4) 0.2309(10) 0.108 Uiso 1 calc R
H48B H 0.6181(11) 0.1682(4) 0.2476(10) 0.108 Uiso 1 calc R
H48C H 0.5059(11) 0.1505(4) 0.2442(10) 0.108 Uiso 1 calc R

loop_
_atom_type_symbol
_atom_type_description
_atom_type_scat_dispersion_real
_atom_type_scat_dispersion_imag
_atom_type_scat_source
C C 0.0033 0.0016 'International Tables Vol C Tables 4.2.6.8 and 6.1.1.4'
H H 0.0000 0.0000 'International Tables Vol C Tables 4.2.6.8 and 6.1.1.4'
N N 0.0061 0.0033 'International Tables Vol C Tables 4.2.6.8 and 6.1.1.4'
Si Si 0.0817 0.0704 'International Tables Vol C Tables 4.2.6.8 and 6.1.1.4'
Hg Hg -2.3894 9.2266 'International Tables Vol C Tables 4.2.6.8 and 6.1.1.4'

loop_
_geom_angle_atom_site_label_1
_geom_angle_atom_site_label_2
_geom_angle_atom_site_label_3
_geom_angle
N1 Hg N3 176.6(4)
N1 Hg N4 127.0(4)
N3 Hg N4 56.1(4)
N1 Hg N2 54.3(3)
N3 Hg N2 128.2(4)
N4 Hg N2 94.5(3)
N1 Hg C25 154.8(5)
N3 Hg C25 28.4(4)
N4 Hg C25 27.9(3)
N2 Hg C25 111.3(3)
C17 Si1 C16 108.6(7)
C17 Si1 C18 109.3(7)
C16 Si1 C18 102.7(7)
C17 Si1 C3 111.1(7)
C16 Si1 C3 114.8(6)
C18 Si1 C3 110.0(7)
C3 Si2 C19 115.0(7)
C3 Si2 C20 111.1(7)
C19 Si2 C20 108.5(8)
C3 Si2 C21 109.9(7)
C19 Si2 C21 102.8(8)
C20 Si2 C21 109.2(8)
N1 Si3 C24 109.0(7)
N1 Si3 C22 107.0(6)
C24 Si3 C22 111.3(9)
N1 Si3 C23 114.9(7)
C24 Si3 C23 109.6(9)
C22 Si3 C23 105.0(9)
N3 Si4 C41 110.3(6)
N3 Si4 C40 113.4(6)
C41 Si4 C40 111.3(8)
N3 Si4 C42 106.2(6)
C41 Si4 C42 107.2(7)
C40 Si4 C42 108.0(7)
C45 Si5 C44 109.3(8)
C45 Si5 C27 110.9(7)
C44 Si5 C27 116.3(7)
C45 Si5 C43 108.7(8)
C44 Si5 C43 102.6(8)
C27 Si5 C43 108.5(7)
C46 Si6 C27 114.6(6)
C46 Si6 C47 103.7(7)
C27 Si6 C47 110.2(6)
C46 Si6 C48 108.9(7)
C27 Si6 C48 110.3(6)
C47 Si6 C48 108.8(7)
C1 N1 Si3 131.3(9)
C1 N1 Hg 108.5(8)
Si3 N1 Hg 120.2(6)
C1 N2 C2 125.2(11)
C1 N2 Hg 79.4(7)
C2 N2 Hg 153.8(8)
C25 N3 Si4 133.8(9)
C25 N3 Hg 104.2(8)
Si4 N3 Hg 122.0(6)
C25 N4 C26 125.0(10)
C25 N4 Hg 81.4(8)
C26 N4 Hg 151.5(8)
N1 C1 N2 117.2(12)
N1 C1 C4 118.1(12)
N2 C1 C4 124.3(12)
C3 C2 N2 123.4(12)
C3 C2 C10 122.5(12)
N2 C2 C10 114.0(11)
C2 C3 Si2 123.8(10)
C2 C3 Si1 116.0(10)
Si2 C3 Si1 119.8(7)
C9 C4 C5 118.5(14)
C9 C4 C1 123.8(14)
C5 C4 C1 117.5(13)
C6 C5 C4 119.2(16)
C7 C6 C5 118.7(18)
C8 C7 C6 123.3(19)
C7 C8 C9 117.5(19)
C4 C9 C8 122.6(17)
C11 C10 C15 117.9(14)
C11 C10 C2 123.7(14)
C15 C10 C2 118.4(14)
C10 C11 C12 121.6(17)
C13 C12 C11 118.9(18)
C14 C13 C12 121.6(19)
C10 C15 C14 121.2(17)
C13 C14 C15 118.7(19)
N4 C25 N3 117.6(11)
N4 C25 C28 124.2(13)
N3 C25 C28 118.1(13)
N4 C25 Hg 70.7(7)
N3 C25 Hg 47.4(6)
C28 C25 Hg 164.6(11)
C27 C26 N4 121.5(11)
C27 C26 C34 124.8(11)
N4 C26 C34 113.5(11)
C26 C27 Si6 117.3(10)
C26 C27 Si5 121.9(10)
Si6 C27 Si5 120.4(7)
C33 C28 C29 119.6(13)
C33 C28 C25 118.9(12)
C29 C28 C25 121.5(13)
C30 C29 C28 119.7(15)
C31 C30 C29 121.4(16)
C30 C31 C32 119.7(15)
C33 C32 C31 118.6(16)
C28 C33 C32 121.0(15)
C35 C34 C39 121.3(15)
C35 C34 C26 121.3(13)
C39 C34 C26 117.4(14)
C34 C35 C36 121.5(16)
C35 C36 C37 116.8(19)
C38 C37 C36 120.6(24)
C37 C38 C39 123.3(25)
C38 C39 C34 116.5(17)

loop_
_geom_bond_atom_site_label_1
_geom_bond_atom_site_label_2
_geom_bond_distance
Hg N1 2.065(10)
Hg N3 2.080(10)
Hg N4 2.614(9)
Hg N2 2.698(11)
Hg C25 2.739(12)
Si1 C17 1.846(13)
Si1 C16 1.858(14)
Si1 C18 1.859(15)
Si1 C3 1.884(13)
Si2 C3 1.858(14)
Si2 C19 1.87(2)
Si2 C20 1.87(2)
Si2 C21 1.917(14)
Si3 N1 1.774(10)
Si3 C24 1.80(2)
Si3 C22 1.85(2)
Si3 C23 1.88(2)
Si4 N3 1.750(10)
Si4 C41 1.848(14)
Si4 C40 1.849(14)
Si4 C42 1.852(14)
Si5 C45 1.86(2)
Si5 C44 1.86(2)
Si5 C27 1.876(13)
Si5 C43 1.881(15)
Si6 C46 1.854(14)
Si6 C27 1.862(13)
Si6 C47 1.863(14)
Si6 C48 1.865(13)
N1 C1 1.313(14)
N2 C1 1.320(14)
N2 C2 1.397(15)
N3 C25 1.34(2)
N4 C25 1.295(15)
N4 C26 1.415(14)
C1 C4 1.50(2)
C2 C3 1.35(2)
C2 C10 1.50(2)
C4 C9 1.35(2)
C4 C5 1.42(2)
C5 C6 1.40(2)
C6 C7 1.36(2)
C7 C8 1.35(2)
C8 C9 1.39(2)
C10 C11 1.36(2)
C10 C15 1.39(2)
C11 C12 1.39(2)
C12 C13 1.37(2)
C13 C14 1.35(2)
C15 C14 1.39(2)
C25 C28 1.49(2)
C26 C27 1.36(2)
C26 C34 1.53(2)
C28 C33 1.36(2)
C28 C29 1.39(2)
C29 C30 1.36(2)
C30 C31 1.36(2)
C31 C32 1.40(2)
C32 C33 1.39(2)
C34 C35 1.34(2)
C34 C39 1.40(2)
C35 C36 1.40(2)
C36 C37 1.42(3)
C37 C38 1.31(3)
C38 C39 1.40(2)
